data_7011546
loop_
_publ_author_name
'Fenton, Ronald R.'
'Gauci, Robert'
'Junk, Peter C.'
'Lindoy, Leonard F.'
'Luckay, Robert C.'
'Meehan, George V.'
'Price, Jason R.'
'Turner, Peter'
'Wei, Gang'

_publ_section_title
;
 Macrocyclic ligand design. Structure--function relationships involving
 the interaction of pyridinyl-containing, mixed oxygen--nitrogen donor
 macrocycles with cobalt(ii), nickel(ii), copper(ii), zinc(ii),
 cadmium(ii), silver(i) and lead(ii)
;
_journal_issue 10
_journal_name_full 'Journal of the Chemical Society, Dalton Transactions'
_journal_page_first 2185
_journal_paper_doi 10.1039/b201195f
_journal_year 2002
_chemical_formula_sum 'C50 H62 Ag3 N11 O14'
_chemical_formula_weight 1364.72
_chemical_name_systematic
; 
? 
;
_space_group_IT_number 2
_symmetry_cell_setting triclinic
_symmetry_Int_Tables_number 2
_symmetry_space_group_name_Hall '-P 1'
_symmetry_space_group_name_H-M 'P -1'
_atom_sites_solution_hydrogens geom
_atom_sites_solution_primary direct
_atom_sites_solution_secondary difmap
_audit_creation_method SHELXL-97
_cell_angle_alpha 79.900(4)
_cell_angle_beta 108.100(4)
_cell_angle_gamma 100.973(4)
_cell_formula_units_Z 2
_cell_length_a 14.470(3)
_cell_length_b 20.354(5)
_cell_length_c 10.173(2)
_cell_measurement_reflns_used 968
_cell_measurement_temperature 150(2)
_cell_measurement_theta_max 25.783
_cell_measurement_theta_min 2.640
_cell_volume 2774.1(10)
_computing_cell_refinement 'SAINT (Bruker,1995)'
_computing_data_collection 'SMART (Bruker,1995)'
_computing_data_reduction 'SAINT and XPREP (Bruker 1995)'
_computing_molecular_graphics
;
teXsan for Windows (MSC, 1997), XSHELL (Bruker, 2000) 
xtal 3.6 (Hall,du Boulay, D.J. & Olthof-Hazekamp, R. 1999)
ORTEPII  (Johnson,C.K., 1976). 
WinGX (Farrugia, 1999)
;
_computing_structure_refinement 'SHELXL-97 (Sheldrick, 1997)'
_computing_structure_solution 'SHELXS-97 (Sheldrick, 1990)'
_diffrn_ambient_temperature 150(2)
_diffrn_crystal_treatment
;
attached with Exxon Paratone N, to a short length 
of fibre supported on a thin piece of copper wire 
inserted in a copper mounting pin.  The crystal was 
quenched in a cold nitrogen gas stream from an 
Oxford Cryosystems Cryostream. 
;
_diffrn_measured_fraction_theta_full 0.921
_diffrn_measured_fraction_theta_max 0.921
_diffrn_measurement_device_type 'Bruker SMART 1000 CCD'
_diffrn_measurement_method \w
_diffrn_radiation_monochromator graphite
_diffrn_radiation_source 'sealed tube'
_diffrn_radiation_type MoK\a
_diffrn_radiation_wavelength 0.71073
_diffrn_reflns_av_R_equivalents 0.0364
_diffrn_reflns_av_sigmaI/netI 0.0529
_diffrn_reflns_limit_h_max 19
_diffrn_reflns_limit_h_min -18
_diffrn_reflns_limit_k_max 26
_diffrn_reflns_limit_k_min -26
_diffrn_reflns_limit_l_max 12
_diffrn_reflns_limit_l_min -13
_diffrn_reflns_number 27139
_diffrn_reflns_theta_full 28.31
_diffrn_reflns_theta_max 28.31
_diffrn_reflns_theta_min 1.03
_diffrn_standards_decay_% 0.0
_diffrn_standards_number 171
_exptl_absorpt_coefficient_mu 1.122
_exptl_absorpt_correction_T_max 0.9367
_exptl_absorpt_correction_T_min 0.8130
_exptl_absorpt_correction_type gaussian
_exptl_absorpt_process_details
;
Gaussian (Coppens et al., 1965) 
XPREP  (Bruker, 1995)
;
_exptl_crystal_colour 'pale brown'
_exptl_crystal_density_diffrn 1.634
_exptl_crystal_density_method 'not measured'
_exptl_crystal_description blade
_exptl_crystal_F_000 1384
_exptl_crystal_size_max 0.202
_exptl_crystal_size_mid 0.140
_exptl_crystal_size_min 0.063
_refine_diff_density_max 1.100
_refine_diff_density_min -1.737
_refine_diff_density_rms 0.097
_refine_ls_extinction_method none
_refine_ls_goodness_of_fit_ref 1.118
_refine_ls_hydrogen_treatment mixed
_refine_ls_matrix_type full
_refine_ls_number_parameters 704
_refine_ls_number_reflns 12729
_refine_ls_number_restraints 0
_refine_ls_restrained_S_all 1.118
_refine_ls_R_factor_all 0.0730
_refine_ls_R_factor_gt 0.0445
_refine_ls_shift/su_max 0.001
_refine_ls_shift/su_mean 0.000
_refine_ls_structure_factor_coef Fsqd
_refine_ls_weighting_details 'calc w=1/[\s^2^(Fo^2^)+(0.0300P)^2^+2.0000P] where P=(Fo^2^+2Fc^2^)/3'
_refine_ls_weighting_scheme calc
_refine_ls_wR_factor_gt 0.0917
_refine_ls_wR_factor_ref 0.0998
_reflns_number_gt 8768
_reflns_number_total 12729
_reflns_threshold_expression >2sigma(I)
_cod_data_source_file b201195f.txt
_cod_data_source_block lfl51
_cod_depositor_comments
;
The following automatic conversions were performed:
'_atom_site_symetry_multiplicity' tag replaced with
'_atom_site_symmetry_multiplicity'.

Automatic conversion script
Id: cif_correct_tags 1440 2010-10-19 06:21:57Z saulius 

The following automatic conversions were performed:
'_exptl_absorpt_correction_type' value 'Gaussian' changed to 'gaussian'
according to '/home/saulius/struct/CIF-dictionaries/cif_core.dic'
dictionary named 'cif_core.dic' version 2.4.1 from 2010-06-29.

Automatic conversion script
Id: cif_fix_enum 1527 2010-12-29 10:47:43Z saulius 
;
_cod_original_cell_volume 2774.0(11)
_cod_original_sg_symbol_H-M 'P -1       '
_cod_database_code 7011546

loop_
_symmetry_equiv_pos_as_xyz
'x, y, z'
'-x, -y, -z'

loop_
_atom_site_label
_atom_site_type_symbol
_atom_site_fract_x
_atom_site_fract_y
_atom_site_fract_z
_atom_site_U_iso_or_equiv
_atom_site_adp_type
_atom_site_occupancy
_atom_site_symmetry_multiplicity
_atom_site_calc_flag
_atom_site_refinement_flags
_atom_site_disorder_assembly
_atom_site_disorder_group
Ag1 Ag 0.73227(2) 0.135228(17) 0.82150(3) 0.03681(9) Uani 1 1 d . . .
Ag2 Ag 0.5000 0.0000 0.5000 0.03166(11) Uani 1 2 d S . .
O1 O 0.89332(19) 0.21480(13) 0.9608(3) 0.0356(6) Uani 1 1 d . . .
O2 O 0.49204(19) 0.12266(13) 0.8052(3) 0.0351(6) Uani 1 1 d . . .
O3 O 0.6287(3) 0.01920(17) 0.8145(4) 0.0674(10) Uani 1 1 d . . .
O4 O 0.7333(3) -0.03797(18) 0.7920(5) 0.0821(13) Uani 1 1 d . . .
O5 O 0.5921(2) -0.08759(16) 0.8098(3) 0.0568(9) Uani 1 1 d . . .
N1 N 0.8744(2) 0.08479(15) 0.8380(3) 0.0305(7) Uani 1 1 d . . .
H1 H 0.8604 0.0392 0.8682 0.037 Uiso 1 1 calc R . .
N2 N 0.7489(2) 0.16723(16) 0.5966(3) 0.0319(7) Uani 1 1 d . . .
H2 H 0.7473 0.2135 0.5780 0.038 Uiso 1 1 calc R . .
N3 N 0.5225(2) 0.10509(14) 0.5327(3) 0.0282(7) Uani 1 1 d . . .
H3 H 0.5608 0.1073 0.6245 0.034 Uiso 1 1 calc R . .
N4 N 0.6909(2) 0.19249(16) 0.9603(3) 0.0314(7) Uani 1 1 d . . .
N5 N 0.6517(3) -0.03509(19) 0.8041(3) 0.0419(9) Uani 1 1 d . . .
C1 C 0.8739(3) 0.0897(2) 0.6918(4) 0.0338(9) Uani 1 1 d . . .
H1A H 0.8236 0.0541 0.6457 0.041 Uiso 1 1 calc R . .
H1B H 0.9387 0.0824 0.6881 0.041 Uiso 1 1 calc R . .
C2 C 0.8517(3) 0.1585(2) 0.6147(4) 0.0370(10) Uani 1 1 d . . .
H2A H 0.8971 0.1941 0.6675 0.044 Uiso 1 1 calc R . .
H2B H 0.8630 0.1637 0.5221 0.044 Uiso 1 1 calc R . .
C3 C 0.6805(3) 0.1380(2) 0.4723(4) 0.0355(9) Uani 1 1 d . . .
H3A H 0.6802 0.0886 0.4862 0.043 Uiso 1 1 calc R . .
H3B H 0.7039 0.1570 0.3899 0.043 Uiso 1 1 calc R . .
C4 C 0.5776(3) 0.1523(2) 0.4451(4) 0.0359(10) Uani 1 1 d . . .
H4A H 0.5804 0.1990 0.4632 0.043 Uiso 1 1 calc R . .
H4B H 0.5417 0.1493 0.3456 0.043 Uiso 1 1 calc R . .
C5 C 0.4299(3) 0.13061(19) 0.5205(4) 0.0312(9) Uani 1 1 d . . .
H5A H 0.3896 0.1341 0.4217 0.037 Uiso 1 1 calc R . .
H5B H 0.4461 0.1763 0.5497 0.037 Uiso 1 1 calc R . .
C6 C 0.3713(3) 0.08533(19) 0.6083(4) 0.0299(9) Uani 1 1 d . . .
C7 C 0.2824(3) 0.0477(2) 0.5488(4) 0.0372(10) Uani 1 1 d . . .
H7 H 0.2568 0.0518 0.4501 0.045 Uiso 1 1 calc R . .
C8 C 0.2295(3) 0.0039(2) 0.6304(5) 0.0424(11) Uani 1 1 d . . .
H8 H 0.1682 -0.0213 0.5880 0.051 Uiso 1 1 calc R . .
C9 C 0.2672(3) -0.0023(2) 0.7728(5) 0.0450(11) Uani 1 1 d . . .
H9 H 0.2323 -0.0329 0.8288 0.054 Uiso 1 1 calc R . .
C10 C 0.3551(3) 0.0355(2) 0.8361(4) 0.0400(10) Uani 1 1 d . . .
H10 H 0.3802 0.0311 0.9349 0.048 Uiso 1 1 calc R . .
C11 C 0.4062(3) 0.07965(19) 0.7542(4) 0.0321(9) Uani 1 1 d . . .
C12 C 0.5409(3) 0.1121(2) 0.9524(4) 0.0419(11) Uani 1 1 d . . .
H12A H 0.5805 0.0749 0.9728 0.050 Uiso 1 1 calc R . .
H12B H 0.4916 0.0995 1.0051 0.050 Uiso 1 1 calc R . .
C13 C 0.6059(3) 0.1755(2) 0.9956(4) 0.0347(9) Uani 1 1 d . . .
C14 C 0.5802(3) 0.2146(2) 1.0748(4) 0.0424(11) Uani 1 1 d . . .
H14 H 0.5194 0.2023 1.0966 0.051 Uiso 1 1 calc R . .
C15 C 0.6424(3) 0.2706(2) 1.1209(4) 0.0478(12) Uani 1 1 d . . .
H15 H 0.6261 0.2973 1.1760 0.057 Uiso 1 1 calc R . .
C16 C 0.7284(3) 0.2875(2) 1.0863(4) 0.0428(11) Uani 1 1 d . . .
H16 H 0.7729 0.3261 1.1176 0.051 Uiso 1 1 calc R . .
C17 C 0.7508(3) 0.2481(2) 1.0055(4) 0.0344(9) Uani 1 1 d . . .
C18 C 0.8455(3) 0.2691(2) 0.9644(5) 0.0404(10) Uani 1 1 d . . .
H18A H 0.8308 0.2959 0.8711 0.048 Uiso 1 1 calc R . .
H18B H 0.8915 0.2989 1.0311 0.048 Uiso 1 1 calc R . .
C19 C 0.9331(3) 0.1764(2) 1.0837(4) 0.0328(9) Uani 1 1 d . . .
C20 C 0.9381(3) 0.1904(2) 1.2136(4) 0.0409(10) Uani 1 1 d . . .
H20 H 0.9115 0.2280 1.2229 0.049 Uiso 1 1 calc R . .
C21 C 0.9831(3) 0.1483(3) 1.3321(5) 0.0486(12) Uani 1 1 d . . .
H21 H 0.9874 0.1579 1.4221 0.058 Uiso 1 1 calc R . .
C22 C 1.0212(3) 0.0934(2) 1.3198(5) 0.0482(12) Uani 1 1 d . . .
H22 H 1.0508 0.0648 1.4003 0.058 Uiso 1 1 calc R . .
C23 C 1.0157(3) 0.0803(2) 1.1876(4) 0.0414(10) Uani 1 1 d . . .
H23 H 1.0423 0.0425 1.1791 0.050 Uiso 1 1 calc R . .
C24 C 0.9727(3) 0.12072(19) 1.0681(4) 0.0330(9) Uani 1 1 d . . .
C25 C 0.9730(3) 0.1089(2) 0.9278(4) 0.0342(9) Uani 1 1 d . . .
H25A H 1.0002 0.1515 0.8804 0.041 Uiso 1 1 calc R . .
H25B H 1.0170 0.0752 0.9395 0.041 Uiso 1 1 calc R . .
Ag3 Ag 0.73696(3) 0.619329(18) 0.86691(4) 0.05604(12) Uani 1 1 d . . .
Ag4 Ag 0.5000 0.5000 0.5000 0.03656(12) Uani 1 2 d S . .
O6 O 0.8910(2) 0.69698(16) 1.0191(3) 0.0478(8) Uani 1 1 d . . .
O7 O 0.6442(2) 0.44985(16) 0.9407(3) 0.0505(8) Uani 1 1 d . . .
O8 O 0.5421(3) 0.5905(2) 0.7430(6) 0.0921(15) Uani 1 1 d . . .
O9 O 0.4988(3) 0.6909(2) 0.6957(5) 0.0802(12) Uani 1 1 d . . .
O10 O 0.3969(4) 0.6080(2) 0.6265(5) 0.127(2) Uani 1 1 d . . .
N6 N 0.7144(2) 0.73216(17) 0.7762(3) 0.0431(9) Uani 1 1 d . . .
H6 H 0.6513 0.7370 0.7741 0.052 Uiso 1 1 calc R . .
N7 N 0.7838(2) 0.62714(17) 0.6636(4) 0.0440(9) Uani 1 1 d . . .
H7A H 0.8465 0.6150 0.6932 0.053 Uiso 1 1 calc R . .
N8 N 0.6456(2) 0.48604(16) 0.6415(3) 0.0366(8) Uani 1 1 d . . .
H8A H 0.6548 0.5098 0.7158 0.044 Uiso 1 1 calc R . .
N9 N 0.7913(3) 0.56560(18) 1.0816(4) 0.0444(9) Uani 1 1 d . . .
N10 N 0.4811(3) 0.6300(2) 0.6877(4) 0.0505(10) Uani 1 1 d . . .
C26 C 0.7151(3) 0.7339(2) 0.6315(4) 0.0483(12) Uani 1 1 d . . .
H26A H 0.7217 0.7813 0.5879 0.058 Uiso 1 1 calc R . .
H26B H 0.6517 0.7101 0.5785 0.058 Uiso 1 1 calc R . .
C27 C 0.7981(3) 0.7012(2) 0.6230(5) 0.0515(13) Uani 1 1 d . . .
H27A H 0.8032 0.7106 0.5265 0.062 Uiso 1 1 calc R . .
H27B H 0.8607 0.7213 0.6850 0.062 Uiso 1 1 calc R . .
C28 C 0.7312(3) 0.5916(2) 0.5418(5) 0.0470(12) Uani 1 1 d . . .
H28A H 0.7654 0.6066 0.4688 0.056 Uiso 1 1 calc R . .
H28B H 0.6640 0.6036 0.5035 0.056 Uiso 1 1 calc R . .
C29 C 0.7248(3) 0.5159(2) 0.5769(5) 0.0454(11) Uani 1 1 d . . .
H29A H 0.7134 0.4956 0.4907 0.055 Uiso 1 1 calc R . .
H29B H 0.7884 0.5048 0.6417 0.055 Uiso 1 1 calc R . .
C30 C 0.6562(3) 0.4147(2) 0.7026(5) 0.0445(11) Uani 1 1 d . . .
H30A H 0.7192 0.4135 0.7773 0.053 Uiso 1 1 calc R . .
H30B H 0.6576 0.3888 0.6296 0.053 Uiso 1 1 calc R . .
C31 C 0.5731(3) 0.3824(2) 0.7616(5) 0.0435(11) Uani 1 1 d . . .
C32 C 0.5036(3) 0.3318(2) 0.7017(5) 0.0563(13) Uani 1 1 d . . .
H32 H 0.5096 0.3157 0.6229 0.068 Uiso 1 1 calc R . .
C33 C 0.4252(4) 0.3038(3) 0.7533(6) 0.0666(16) Uani 1 1 d . . .
H33 H 0.3779 0.2688 0.7109 0.080 Uiso 1 1 calc R . .
C34 C 0.4166(3) 0.3272(3) 0.8668(6) 0.0642(17) Uani 1 1 d . . .
H34 H 0.3619 0.3088 0.9012 0.077 Uiso 1 1 calc R . .
C35 C 0.4862(3) 0.3775(2) 0.9327(5) 0.0549(14) Uani 1 1 d . . .
H35 H 0.4797 0.3934 1.0113 0.066 Uiso 1 1 calc R . .
C36 C 0.5659(3) 0.4038(2) 0.8800(5) 0.0461(12) Uani 1 1 d . . .
C37 C 0.6372(4) 0.4876(2) 1.0425(6) 0.0643(16) Uani 1 1 d . . .
H37A H 0.5981 0.4593 1.1017 0.077 Uiso 1 1 calc R . .
H37B H 0.6042 0.5274 0.9958 0.077 Uiso 1 1 calc R . .
C38 C 0.7396(4) 0.5099(2) 1.1305(5) 0.0498(13) Uani 1 1 d . . .
C39 C 0.7801(6) 0.4730(2) 1.2569(5) 0.088(2) Uani 1 1 d . . .
H39 H 0.7432 0.4330 1.2888 0.105 Uiso 1 1 calc R . .
C40 C 0.8727(7) 0.4941(3) 1.3355(5) 0.109(3) Uani 1 1 d . . .
H40 H 0.9007 0.4692 1.4226 0.131 Uiso 1 1 calc R . .
C41 C 0.9244(5) 0.5512(3) 1.2872(5) 0.0695(17) Uani 1 1 d . . .
H41 H 0.9888 0.5671 1.3412 0.083 Uiso 1 1 calc R . .
C42 C 0.8831(4) 0.5860(2) 1.1599(4) 0.0461(11) Uani 1 1 d . . .
C43 C 0.9436(3) 0.6444(3) 1.1007(5) 0.0589(14) Uani 1 1 d . . .
H43A H 0.9964 0.6635 1.1784 0.071 Uiso 1 1 calc R . .
H43B H 0.9753 0.6277 1.0422 0.071 Uiso 1 1 calc R . .
C44 C 0.8585(3) 0.7372(2) 1.0862(5) 0.0481(12) Uani 1 1 d . . .
C45 C 0.8825(3) 0.7355(3) 1.2310(5) 0.0553(14) Uani 1 1 d . . .
H45 H 0.9205 0.7031 1.2914 0.066 Uiso 1 1 calc R . .
C46 C 0.8502(4) 0.7815(3) 1.2844(6) 0.0632(15) Uani 1 1 d . . .
H46 H 0.8674 0.7810 1.3826 0.076 Uiso 1 1 calc R . .
C47 C 0.7940(4) 0.8279(3) 1.1996(6) 0.0647(15) Uani 1 1 d . . .
H47 H 0.7723 0.8592 1.2385 0.078 Uiso 1 1 calc R . .
C48 C 0.7690(3) 0.8288(3) 1.0570(5) 0.0565(13) Uani 1 1 d . . .
H48 H 0.7289 0.8606 0.9985 0.068 Uiso 1 1 calc R . .
C49 C 0.8010(3) 0.7846(2) 0.9963(5) 0.0495(12) Uani 1 1 d . . .
C50 C 0.7829(3) 0.7899(2) 0.8409(4) 0.0515(13) Uani 1 1 d . . .
H50A H 0.7556 0.8321 0.7967 0.062 Uiso 1 1 calc R . .
H50B H 0.8465 0.7929 0.8212 0.062 Uiso 1 1 calc R . .
N11 N 0.9454(4) 0.3490(3) 0.4461(6) 0.025(3) Uiso 0.25 1 d PG . .
O11 O 1.0319(5) 0.3671(7) 0.4504(10) 0.037(4) Uiso 0.25 1 d PG . .
O12 O 0.8916(6) 0.3216(5) 0.3468(9) 0.030(3) Uiso 0.25 1 d PG . .
O13 O 0.9188(6) 0.3483(5) 0.5500(8) 0.032(2) Uiso 0.25 1 d PG . .
N12 N 0.9738(3) 0.35378(19) 0.3598(4) 0.0284(14) Uiso 0.50 1 d PG . .
O14A O 0.9074(5) 0.3102(3) 0.3819(6) 0.033(3) Uiso 0.30 1 d PG . .
O14B O 0.8957(3) 0.3556(4) 0.3172(6) 0.047(3) Uiso 0.20 1 d PG . .
O15A O 1.0334(4) 0.3781(4) 0.4590(5) 0.033(3) Uiso 0.30 1 d PG . .
O15B O 1.0383(4) 0.3371(5) 0.4656(4) 0.047(3) Uiso 0.20 1 d PG . .
O16 O 0.9884(3) 0.3637(2) 0.2448(4) 0.0350(13) Uiso 0.50 1 d PG . .
N13 N 0.9988(6) 0.4583(4) 0.0658(8) 0.067(5) Uiso 0.25 1 d PG . .
O17 O 1.0200(8) 0.4067(4) 0.1432(10) 0.048(2) Uiso 0.25 1 d PG . .
O18 O 1.0640(7) 0.5058(4) 0.0638(12) 0.048(2) Uiso 0.25 1 d PG . .
O19 O 0.9187(7) 0.4575(6) -0.0231(13) 0.093(5) Uiso 0.25 1 d PG . .
O20 O 0.7330(7) 0.3127(5) 0.5320(9) 0.075(2) Uiso 0.50 1 d PG . .
H20A H 0.7146 0.3059 0.6189 0.113 Uiso 0.50 1 d PG . .
H20B H 0.6769 0.3246 0.4533 0.113 Uiso 0.50 1 d PG . .
O21 O 0.7937(5) 0.3234(3) 0.5521(6) 0.0469(16) Uiso 0.50 1 d PG . .
H21A H 0.7472 0.3139 0.4619 0.070 Uiso 0.50 1 d PG . .
H21B H 0.8606 0.3340 0.5431 0.070 Uiso 0.50 1 d PG . .

loop_
_atom_site_aniso_label
_atom_site_aniso_U_11
_atom_site_aniso_U_22
_atom_site_aniso_U_33
_atom_site_aniso_U_23
_atom_site_aniso_U_13
_atom_site_aniso_U_12
Ag1 0.02660(17) 0.0497(2) 0.03733(18) -0.01582(14) 0.00849(13) 0.00482(14)
Ag2 0.0300(2) 0.0286(2) 0.0352(2) -0.00191(18) 0.00758(18) 0.00623(18)
O1 0.0281(15) 0.0363(15) 0.0417(16) -0.0077(13) 0.0065(12) 0.0060(12)
O2 0.0317(16) 0.0398(16) 0.0269(14) -0.0017(12) 0.0045(12) -0.0025(13)
O3 0.059(2) 0.041(2) 0.089(3) 0.0048(18) 0.009(2) 0.0090(18)
O4 0.088(3) 0.055(2) 0.132(4) -0.033(2) 0.079(3) -0.023(2)
O5 0.050(2) 0.053(2) 0.059(2) -0.0107(16) 0.0159(16) -0.0177(17)
N1 0.0257(18) 0.0299(17) 0.0359(18) -0.0063(14) 0.0076(14) 0.0040(14)
N2 0.0265(18) 0.0288(17) 0.0391(19) -0.0013(14) 0.0094(14) 0.0029(14)
N3 0.0252(17) 0.0291(17) 0.0262(16) -0.0011(13) 0.0033(13) 0.0033(14)
N4 0.0251(18) 0.0391(19) 0.0291(17) -0.0046(14) 0.0049(14) 0.0069(15)
N5 0.050(2) 0.039(2) 0.0286(19) -0.0013(16) 0.0087(17) -0.0055(19)
C1 0.026(2) 0.041(2) 0.037(2) -0.0097(18) 0.0089(17) 0.0051(18)
C2 0.031(2) 0.040(2) 0.041(2) -0.0035(19) 0.0166(19) -0.0016(18)
C3 0.037(2) 0.038(2) 0.032(2) -0.0033(18) 0.0131(18) 0.0005(19)
C4 0.035(2) 0.034(2) 0.033(2) 0.0020(17) 0.0080(18) 0.0009(18)
C5 0.027(2) 0.030(2) 0.032(2) 0.0001(16) 0.0017(16) 0.0081(17)
C6 0.024(2) 0.032(2) 0.034(2) -0.0027(17) 0.0049(16) 0.0095(17)
C7 0.030(2) 0.039(2) 0.041(2) -0.0113(19) 0.0048(18) 0.0054(19)
C8 0.028(2) 0.041(2) 0.056(3) -0.012(2) 0.012(2) -0.0029(19)
C9 0.037(3) 0.039(2) 0.057(3) 0.001(2) 0.018(2) 0.000(2)
C10 0.033(2) 0.044(2) 0.038(2) 0.0014(19) 0.0086(19) 0.002(2)
C11 0.025(2) 0.031(2) 0.038(2) -0.0027(17) 0.0065(17) 0.0059(17)
C12 0.031(2) 0.056(3) 0.031(2) 0.002(2) 0.0054(18) -0.001(2)
C13 0.028(2) 0.052(3) 0.0213(19) -0.0016(18) 0.0016(16) 0.0111(19)
C14 0.034(2) 0.069(3) 0.028(2) -0.001(2) 0.0091(18) 0.020(2)
C15 0.048(3) 0.065(3) 0.037(2) -0.013(2) 0.005(2) 0.031(3)
C16 0.043(3) 0.042(3) 0.045(3) -0.017(2) 0.002(2) 0.017(2)
C17 0.032(2) 0.036(2) 0.034(2) -0.0075(18) 0.0037(18) 0.0078(18)
C18 0.035(2) 0.034(2) 0.053(3) -0.011(2) 0.011(2) 0.0040(19)
C19 0.019(2) 0.039(2) 0.038(2) -0.0105(18) 0.0062(17) -0.0041(17)
C20 0.020(2) 0.058(3) 0.047(3) -0.018(2) 0.0054(18) 0.0058(19)
C21 0.030(2) 0.080(4) 0.037(3) -0.016(2) 0.010(2) 0.002(2)
C22 0.029(2) 0.066(3) 0.042(3) 0.006(2) 0.008(2) 0.005(2)
C23 0.028(2) 0.042(2) 0.050(3) -0.003(2) 0.008(2) 0.0034(19)
C24 0.021(2) 0.035(2) 0.042(2) -0.0091(18) 0.0071(17) -0.0015(17)
C25 0.024(2) 0.039(2) 0.041(2) -0.0118(18) 0.0102(17) 0.0004(18)
Ag3 0.0433(2) 0.0479(2) 0.0496(2) 0.02024(17) -0.00194(16) -0.00906(17)
Ag4 0.0288(2) 0.0373(2) 0.0398(3) 0.00209(19) 0.00889(19) 0.00344(19)
O6 0.0307(17) 0.055(2) 0.0413(17) 0.0098(15) 0.0016(13) -0.0035(15)
O7 0.0391(19) 0.062(2) 0.055(2) 0.0013(16) 0.0252(16) 0.0062(16)
O8 0.054(3) 0.060(3) 0.183(5) -0.049(3) 0.052(3) -0.003(2)
O9 0.042(2) 0.066(3) 0.134(4) -0.044(2) 0.010(2) 0.0073(19)
O10 0.118(4) 0.087(3) 0.087(3) 0.017(3) -0.049(3) -0.047(3)
N6 0.0255(19) 0.047(2) 0.041(2) 0.0096(17) 0.0003(15) -0.0029(16)
N7 0.0265(19) 0.043(2) 0.051(2) 0.0116(18) 0.0068(17) 0.0007(16)
N8 0.0293(19) 0.040(2) 0.0362(19) 0.0024(15) 0.0091(15) 0.0026(15)
N9 0.050(2) 0.043(2) 0.047(2) 0.0149(17) 0.0264(19) 0.0184(18)
N10 0.044(3) 0.062(3) 0.047(2) -0.019(2) 0.026(2) -0.022(2)
C26 0.040(3) 0.048(3) 0.043(3) 0.018(2) 0.004(2) 0.007(2)
C27 0.041(3) 0.041(3) 0.062(3) 0.018(2) 0.016(2) 0.004(2)
C28 0.035(3) 0.057(3) 0.044(3) 0.011(2) 0.016(2) 0.000(2)
C29 0.033(2) 0.055(3) 0.048(3) 0.003(2) 0.018(2) 0.003(2)
C30 0.037(3) 0.046(3) 0.049(3) 0.008(2) 0.013(2) 0.012(2)
C31 0.030(2) 0.049(3) 0.045(3) 0.018(2) 0.010(2) 0.013(2)
C32 0.043(3) 0.057(3) 0.055(3) 0.017(2) 0.008(2) 0.005(2)
C33 0.048(3) 0.067(4) 0.060(4) 0.021(3) 0.004(3) -0.006(3)
C34 0.030(3) 0.062(3) 0.085(4) 0.038(3) 0.021(3) 0.006(2)
C35 0.044(3) 0.054(3) 0.067(3) 0.024(3) 0.029(3) 0.016(2)
C36 0.030(2) 0.044(3) 0.058(3) 0.018(2) 0.013(2) 0.011(2)
C37 0.074(4) 0.032(3) 0.111(5) 0.005(3) 0.069(4) 0.006(3)
C38 0.082(4) 0.032(2) 0.053(3) 0.002(2) 0.046(3) 0.010(2)
C39 0.200(8) 0.031(3) 0.037(3) -0.001(2) 0.053(4) -0.001(4)
C40 0.232(9) 0.044(3) 0.022(3) -0.003(2) -0.002(4) 0.016(5)
C41 0.120(5) 0.047(3) 0.032(3) -0.007(2) -0.002(3) 0.029(3)
C42 0.056(3) 0.050(3) 0.037(2) 0.006(2) 0.017(2) 0.025(2)
C43 0.032(3) 0.084(4) 0.049(3) 0.014(3) 0.004(2) 0.014(3)
C44 0.034(3) 0.050(3) 0.045(3) 0.010(2) 0.008(2) -0.011(2)
C45 0.041(3) 0.058(3) 0.044(3) 0.017(2) 0.004(2) -0.011(2)
C46 0.064(4) 0.068(4) 0.051(3) 0.001(3) 0.025(3) -0.013(3)
C47 0.061(4) 0.065(3) 0.067(4) 0.007(3) 0.032(3) -0.002(3)
C48 0.039(3) 0.054(3) 0.064(3) 0.010(3) 0.011(2) 0.000(2)
C49 0.033(3) 0.050(3) 0.047(3) 0.011(2) 0.005(2) -0.013(2)
C50 0.039(3) 0.050(3) 0.045(3) 0.014(2) 0.001(2) -0.006(2)

loop_
_atom_type_symbol
_atom_type_description
_atom_type_scat_dispersion_real
_atom_type_scat_dispersion_imag
_atom_type_scat_source
C C 0.0033 0.0016 'International Tables Vol C Tables 4.2.6.8 and 6.1.1.4'
H H 0.0000 0.0000 'International Tables Vol C Tables 4.2.6.8 and 6.1.1.4'
Ag Ag -0.8971 1.1015 'International Tables Vol C Tables 4.2.6.8 and 6.1.1.4'
N N 0.0061 0.0033 'International Tables Vol C Tables 4.2.6.8 and 6.1.1.4'
O O 0.0106 0.0060 'International Tables Vol C Tables 4.2.6.8 and 6.1.1.4'

loop_
_geom_angle_atom_site_label_1
_geom_angle_atom_site_label_2
_geom_angle_atom_site_label_3
_geom_angle
_geom_angle_site_symmetry_1
_geom_angle_site_symmetry_3
_geom_angle_publ_flag
N4 Ag1 N2 130.60(11) . . ?
N4 Ag1 N1 135.07(11) . . ?
N2 Ag1 N1 78.64(10) . . ?
N4 Ag1 O3 108.78(12) . . ?
N2 Ag1 O3 105.22(12) . . ?
N1 Ag1 O3 89.73(11) . . ?
N4 Ag1 O1 70.02(10) . . ?
N2 Ag1 O1 98.38(10) . . ?
N1 Ag1 O1 72.68(9) . . ?
O3 Ag1 O1 147.13(10) . . ?
N3 Ag2 N3 180.0 2_656 . ?
C19 O1 C18 118.8(3) . . ?
C19 O1 Ag1 105.8(2) . . ?
C18 O1 Ag1 97.7(2) . . ?
C11 O2 C12 117.4(3) . . ?
N5 O3 Ag1 128.5(3) . . ?
C1 N1 C25 111.5(3) . . ?
C1 N1 Ag1 103.2(2) . . ?
C25 N1 Ag1 121.4(2) . . ?
C1 N1 H1 106.6 . . ?
C25 N1 H1 106.6 . . ?
Ag1 N1 H1 106.6 . . ?
C3 N2 C2 111.5(3) . . ?
C3 N2 Ag1 123.3(2) . . ?
C2 N2 Ag1 103.0(2) . . ?
C3 N2 H2 106.0 . . ?
C2 N2 H2 106.0 . . ?
Ag1 N2 H2 106.0 . . ?
C4 N3 C5 109.4(3) . . ?
C4 N3 Ag2 115.1(2) . . ?
C5 N3 Ag2 113.4(2) . . ?
C4 N3 H3 106.1 . . ?
C5 N3 H3 106.1 . . ?
Ag2 N3 H3 106.1 . . ?
C17 N4 C13 117.8(3) . . ?
C17 N4 Ag1 118.9(3) . . ?
C13 N4 Ag1 123.2(3) . . ?
O4 N5 O3 121.3(4) . . ?
O4 N5 O5 119.8(4) . . ?
O3 N5 O5 118.9(4) . . ?
N1 C1 C2 110.7(3) . . ?
N1 C1 H1A 109.5 . . ?
C2 C1 H1A 109.5 . . ?
N1 C1 H1B 109.5 . . ?
C2 C1 H1B 109.5 . . ?
H1A C1 H1B 108.1 . . ?
N2 C2 C1 111.6(3) . . ?
N2 C2 H2A 109.3 . . ?
C1 C2 H2A 109.3 . . ?
N2 C2 H2B 109.3 . . ?
C1 C2 H2B 109.3 . . ?
H2A C2 H2B 108.0 . . ?
N2 C3 C4 111.9(3) . . ?
N2 C3 H3A 109.2 . . ?
C4 C3 H3A 109.2 . . ?
N2 C3 H3B 109.2 . . ?
C4 C3 H3B 109.2 . . ?
H3A C3 H3B 107.9 . . ?
N3 C4 C3 112.9(3) . . ?
N3 C4 H4A 109.0 . . ?
C3 C4 H4A 109.0 . . ?
N3 C4 H4B 109.0 . . ?
C3 C4 H4B 109.0 . . ?
H4A C4 H4B 107.8 . . ?
N3 C5 C6 111.9(3) . . ?
N3 C5 H5A 109.2 . . ?
C6 C5 H5A 109.2 . . ?
N3 C5 H5B 109.2 . . ?
C6 C5 H5B 109.2 . . ?
H5A C5 H5B 107.9 . . ?
C7 C6 C11 118.1(4) . . ?
C7 C6 C5 121.4(3) . . ?
C11 C6 C5 120.5(3) . . ?
C6 C7 C8 121.4(4) . . ?
C6 C7 H7 119.3 . . ?
C8 C7 H7 119.3 . . ?
C9 C8 C7 119.1(4) . . ?
C9 C8 H8 120.4 . . ?
C7 C8 H8 120.4 . . ?
C8 C9 C10 121.0(4) . . ?
C8 C9 H9 119.5 . . ?
C10 C9 H9 119.5 . . ?
C11 C10 C9 119.3(4) . . ?
C11 C10 H10 120.3 . . ?
C9 C10 H10 120.3 . . ?
C10 C11 O2 124.7(4) . . ?
C10 C11 C6 120.9(4) . . ?
O2 C11 C6 114.4(3) . . ?
O2 C12 C13 109.0(3) . . ?
O2 C12 H12A 109.9 . . ?
C13 C12 H12A 109.9 . . ?
O2 C12 H12B 109.9 . . ?
C13 C12 H12B 109.9 . . ?
H12A C12 H12B 108.3 . . ?
N4 C13 C14 121.4(4) . . ?
N4 C13 C12 118.6(4) . . ?
C14 C13 C12 120.0(4) . . ?
C15 C14 C13 119.9(4) . . ?
C15 C14 H14 120.0 . . ?
C13 C14 H14 120.0 . . ?
C16 C15 C14 118.7(4) . . ?
C16 C15 H15 120.7 . . ?
C14 C15 H15 120.7 . . ?
C15 C16 C17 119.9(4) . . ?
C15 C16 H16 120.1 . . ?
C17 C16 H16 120.1 . . ?
N4 C17 C16 122.3(4) . . ?
N4 C17 C18 118.8(4) . . ?
C16 C17 C18 118.9(4) . . ?
O1 C18 C17 114.8(3) . . ?
O1 C18 H18A 108.6 . . ?
C17 C18 H18A 108.6 . . ?
O1 C18 H18B 108.6 . . ?
C17 C18 H18B 108.6 . . ?
H18A C18 H18B 107.5 . . ?
O1 C19 C20 124.3(4) . . ?
O1 C19 C24 114.4(3) . . ?
C20 C19 C24 121.2(4) . . ?
C19 C20 C21 119.0(4) . . ?
C19 C20 H20 120.5 . . ?
C21 C20 H20 120.5 . . ?
C22 C21 C20 121.0(4) . . ?
C22 C21 H21 119.5 . . ?
C20 C21 H21 119.5 . . ?
C21 C22 C23 119.1(4) . . ?
C21 C22 H22 120.5 . . ?
C23 C22 H22 120.5 . . ?
C24 C23 C22 121.8(4) . . ?
C24 C23 H23 119.1 . . ?
C22 C23 H23 119.1 . . ?
C23 C24 C19 117.9(4) . . ?
C23 C24 C25 121.4(4) . . ?
C19 C24 C25 120.6(4) . . ?
N1 C25 C24 113.5(3) . . ?
N1 C25 H25A 108.9 . . ?
C24 C25 H25A 108.9 . . ?
N1 C25 H25B 108.9 . . ?
C24 C25 H25B 108.9 . . ?
H25A C25 H25B 107.7 . . ?
N9 Ag3 N7 132.51(12) . . ?
N9 Ag3 N6 134.26(13) . . ?
N7 Ag3 N6 80.73(12) . . ?
N9 Ag3 O6 70.09(12) . . ?
N7 Ag3 O6 100.39(11) . . ?
N6 Ag3 O6 73.93(10) . . ?
N9 Ag3 O8 115.35(15) . . ?
N7 Ag3 O8 95.49(13) . . ?
N6 Ag3 O8 84.74(12) . . ?
O6 Ag3 O8 150.79(11) . . ?
N8 Ag4 N8 180.000(1) . 2_666 ?
C44 O6 C43 118.4(4) . . ?
C44 O6 Ag3 109.9(2) . . ?
C43 O6 Ag3 97.7(3) . . ?
C36 O7 C37 120.6(4) . . ?
N10 O8 Ag3 128.8(3) . . ?
C26 N6 C50 110.7(3) . . ?
C26 N6 Ag3 101.4(3) . . ?
C50 N6 Ag3 121.4(2) . . ?
C26 N6 H6 107.5 . . ?
C50 N6 H6 107.5 . . ?
Ag3 N6 H6 107.5 . . ?
C28 N7 C27 111.1(3) . . ?
C28 N7 Ag3 126.6(3) . . ?
C27 N7 Ag3 101.5(3) . . ?
C28 N7 H7A 105.3 . . ?
C27 N7 H7A 105.3 . . ?
Ag3 N7 H7A 105.3 . . ?
C29 N8 C30 110.5(3) . . ?
C29 N8 Ag4 112.2(2) . . ?
C30 N8 Ag4 114.4(2) . . ?
C29 N8 H8A 106.4 . . ?
C30 N8 H8A 106.4 . . ?
Ag4 N8 H8A 106.4 . . ?
C38 N9 C42 118.5(4) . . ?
C38 N9 Ag3 122.4(3) . . ?
C42 N9 Ag3 118.8(3) . . ?
O10 N10 O9 116.5(5) . . ?
O10 N10 O8 119.6(5) . . ?
O9 N10 O8 123.8(4) . . ?
N6 C26 C27 112.0(3) . . ?
N6 C26 H26A 109.2 . . ?
C27 C26 H26A 109.2 . . ?
N6 C26 H26B 109.2 . . ?
C27 C26 H26B 109.2 . . ?
H26A C26 H26B 107.9 . . ?
N7 C27 C26 112.3(3) . . ?
N7 C27 H27A 109.1 . . ?
C26 C27 H27A 109.1 . . ?
N7 C27 H27B 109.1 . . ?
C26 C27 H27B 109.1 . . ?
H27A C27 H27B 107.9 . . ?
N7 C28 C29 112.4(4) . . ?
N7 C28 H28A 109.1 . . ?
C29 C28 H28A 109.1 . . ?
N7 C28 H28B 109.1 . . ?
C29 C28 H28B 109.1 . . ?
H28A C28 H28B 107.9 . . ?
N8 C29 C28 112.7(4) . . ?
N8 C29 H29A 109.1 . . ?
C28 C29 H29A 109.1 . . ?
N8 C29 H29B 109.1 . . ?
C28 C29 H29B 109.1 . . ?
H29A C29 H29B 107.8 . . ?
N8 C30 C31 111.1(3) . . ?
N8 C30 H30A 109.4 . . ?
C31 C30 H30A 109.4 . . ?
N8 C30 H30B 109.4 . . ?
C31 C30 H30B 109.4 . . ?
H30A C30 H30B 108.0 . . ?
C32 C31 C36 118.9(4) . . ?
C32 C31 C30 121.6(5) . . ?
C36 C31 C30 119.5(4) . . ?
C31 C32 C33 121.5(5) . . ?
C31 C32 H32 119.3 . . ?
C33 C32 H32 119.3 . . ?
C34 C33 C32 119.1(5) . . ?
C34 C33 H33 120.4 . . ?
C32 C33 H33 120.4 . . ?
C33 C34 C35 121.5(5) . . ?
C33 C34 H34 119.3 . . ?
C35 C34 H34 119.3 . . ?
C34 C35 C36 118.1(5) . . ?
C34 C35 H35 120.9 . . ?
C36 C35 H35 120.9 . . ?
O7 C36 C31 114.6(4) . . ?
O7 C36 C35 124.5(5) . . ?
C31 C36 C35 120.8(5) . . ?
O7 C37 C38 108.2(4) . . ?
O7 C37 H37A 110.1 . . ?
C38 C37 H37A 110.1 . . ?
O7 C37 H37B 110.1 . . ?
C38 C37 H37B 110.1 . . ?
H37A C37 H37B 108.4 . . ?
N9 C38 C39 121.0(5) . . ?
N9 C38 C37 118.1(4) . . ?
C39 C38 C37 120.9(5) . . ?
C40 C39 C38 120.1(5) . . ?
C40 C39 H39 120.0 . . ?
C38 C39 H39 120.0 . . ?
C41 C40 C39 118.9(5) . . ?
C41 C40 H40 120.5 . . ?
C39 C40 H40 120.5 . . ?
C40 C41 C42 119.7(6) . . ?
C40 C41 H41 120.1 . . ?
C42 C41 H41 120.1 . . ?
N9 C42 C41 121.7(5) . . ?
N9 C42 C43 118.5(4) . . ?
C41 C42 C43 119.5(5) . . ?
O6 C43 C42 115.1(4) . . ?
O6 C43 H43A 108.5 . . ?
C42 C43 H43A 108.5 . . ?
O6 C43 H43B 108.5 . . ?
C42 C43 H43B 108.5 . . ?
H43A C43 H43B 107.5 . . ?
O6 C44 C45 125.0(4) . . ?
O6 C44 C49 114.3(4) . . ?
C45 C44 C49 120.6(5) . . ?
C46 C45 C44 119.1(5) . . ?
C46 C45 H45 120.5 . . ?
C44 C45 H45 120.5 . . ?
C47 C46 C45 121.5(5) . . ?
C47 C46 H46 119.2 . . ?
C45 C46 H46 119.2 . . ?
C46 C47 C48 119.4(6) . . ?
C46 C47 H47 120.3 . . ?
C48 C47 H47 120.3 . . ?
C47 C48 C49 121.9(5) . . ?
C47 C48 H48 119.1 . . ?
C49 C48 H48 119.1 . . ?
C48 C49 C44 117.5(5) . . ?
C48 C49 C50 122.2(4) . . ?
C44 C49 C50 120.2(5) . . ?
N6 C50 C49 113.9(3) . . ?
N6 C50 H50A 108.8 . . ?
C49 C50 H50A 108.8 . . ?
N6 C50 H50B 108.8 . . ?
C49 C50 H50B 108.8 . . ?
H50A C50 H50B 107.7 . . ?
N12 N11 O14A 70.1(5) . . ?
N12 N11 O12 64.5(5) . . ?
O14A N11 O12 19.8(7) . . ?
N12 N11 O11 55.3(5) . . ?
O14A N11 O11 115.6(7) . . ?
O12 N11 O11 118.1 . . ?
N12 N11 O13 174.2(5) . . ?
O14A N11 O13 115.7(5) . . ?
O12 N11 O13 121.0 . . ?
O11 N11 O13 119.8 . . ?
N12 N11 O15A 61.9(4) . . ?
O14A N11 O15A 126.1(8) . . ?
O12 N11 O15A 126.2(5) . . ?
O11 N11 O15A 11.2(8) . . ?
O13 N11 O15A 112.8(5) . . ?
N12 N11 O14B 54.0(4) . . ?
O14A N11 O14B 51.8(4) . . ?
O12 N11 O14B 32.5(6) . . ?
O11 N11 O14B 106.8(5) . . ?
O13 N11 O14B 129.2(5) . . ?
O15A N11 O14B 109.4(6) . . ?
N12 N11 O15B 59.6(5) . . ?
O14A N11 O15B 97.6(7) . . ?
O12 N11 O15B 108.0(7) . . ?
O11 N11 O15B 27.1(9) . . ?
O13 N11 O15B 117.9(5) . . ?
O15A N11 O15B 37.0(3) . . ?
O14B N11 O15B 112.8(6) . . ?
O15B O11 N12 89.1(13) . . ?
O15B O11 N11 88.6(10) . . ?
N12 O11 N11 54.6(4) . . ?
O14B O12 N11 78.9(8) . . ?
O14B O12 N12 61.6(6) . . ?
N11 O12 N12 51.7(4) . . ?
N11 O13 H21B 116.2 . . ?
N11 N12 O11 70.0(5) . . ?
N11 N12 O14B 73.4(5) . . ?
O11 N12 O14B 138.2(8) . . ?
N11 N12 O15A 67.7(5) . . ?
O11 N12 O15A 10.2(10) . . ?
O14B N12 O15A 130.4 . . ?
N11 N12 O12 63.9(4) . . ?
O11 N12 O12 131.5(7) . . ?
O14B N12 O12 34.8(7) . . ?
O15A N12 O12 131.3(4) . . ?
N11 N12 O14A 55.2(5) . . ?
O11 N12 O14A 115.4(7) . . ?
O14B N12 O14A 53.5 . . ?
O15A N12 O14A 118.1 . . ?
O12 N12 O14A 19.7(6) . . ?
N11 N12 O16 166.8(5) . . ?
O11 N12 O16 120.4(6) . . ?
O14B N12 O16 93.8 . . ?
O15A N12 O16 121.0 . . ?
O12 N12 O16 107.5(4) . . ?
O14A N12 O16 119.8 . . ?
N11 N12 O15B 72.2(5) . . ?
O11 N12 O15B 30.2(11) . . ?
O14B N12 O15B 143.9 . . ?
O15A N12 O15B 40.1 . . ?
O12 N12 O15B 116.4(6) . . ?
O14A N12 O15B 96.9 . . ?
O16 N12 O15B 120.9 . . ?
O14B O14A N11 74.6(5) . . ?
O14B O14A N12 56.3 . . ?
N11 O14A N12 54.7(4) . . ?
O12 O14B O14A 16.0(7) . . ?
O12 O14B N12 83.5(9) . . ?
O14A O14B N12 70.2 . . ?
O12 O14B N11 68.6(6) . . ?
O14A O14B N11 53.6(4) . . ?
N12 O14B N11 52.6(4) . . ?
O12 O14B O16 103.5(10) . . ?
O14A O14B O16 99.0 . . ?
N12 O14B O16 46.5 . . ?
N11 O14B O16 99.0(4) . . ?
O15B O15A N12 70.8 . . ?
O15B O15A N11 76.8(5) . . ?
N12 O15A N11 50.4(4) . . ?
O11 O15B O15A 9.4(10) . . ?
O11 O15B N12 60.6(9) . . ?
O15A O15B N12 69.1 . . ?
O11 O15B N11 64.3(8) . . ?
O15A O15B N11 66.2(4) . . ?
N12 O15B N11 48.2(3) . . ?
N12 O16 O17 149.6(6) . . ?
N12 O16 O14B 39.7 . . ?
O17 O16 O14B 136.4(6) . . ?
O18 N13 O17 118.1 . . ?
O18 N13 O19 121.0 . . ?
O17 N13 O19 119.8 . . ?
O18 N13 O18 88.0(10) . 2_765 ?
O17 N13 O18 151.2(11) . 2_765 ?
O19 N13 O18 33.0(10) . 2_765 ?
N13 O17 O16 138.6(9) . . ?
O19 O18 N13 147(2) 2_765 . ?
O19 O18 N13 54.6(16) 2_765 2_765 ?
N13 O18 N13 92.0(7) . 2_765 ?
O18 O19 N13 92.4(14) 2_765 . ?
H20A O20 H20B 109.5 . . ?
H20A O20 H21A 173.8 . . ?
H20B O20 H21A 72.0 . . ?
H20A O21 H21A 90.9 . . ?
H20A O21 H21B 159.1 . . ?
H21A O21 H21B 109.5 . . ?

loop_
_geom_bond_atom_site_label_1
_geom_bond_atom_site_label_2
_geom_bond_distance
_geom_bond_site_symmetry_2
_geom_bond_publ_flag
Ag1 N4 2.254(3) . ?
Ag1 N2 2.340(3) . ?
Ag1 N1 2.417(3) . ?
Ag1 O3 2.544(3) . ?
Ag1 O1 2.716(3) . ?
Ag2 N3 2.170(3) 2_656 ?
Ag2 N3 2.170(3) . ?
O1 C19 1.374(4) . ?
O1 C18 1.423(5) . ?
O2 C11 1.387(4) . ?
O2 C12 1.440(4) . ?
O3 N5 1.244(5) . ?
O4 N5 1.237(5) . ?
O5 N5 1.244(4) . ?
N1 C1 1.470(5) . ?
N1 C25 1.481(5) . ?
N1 H1 0.9300 . ?
N2 C3 1.481(5) . ?
N2 C2 1.482(5) . ?
N2 H2 0.9300 . ?
N3 C4 1.485(4) . ?
N3 C5 1.490(4) . ?
N3 H3 0.9300 . ?
N4 C17 1.344(5) . ?
N4 C13 1.353(5) . ?
C1 C2 1.519(5) . ?
C1 H1A 0.9900 . ?
C1 H1B 0.9900 . ?
C2 H2A 0.9900 . ?
C2 H2B 0.9900 . ?
C3 C4 1.503(5) . ?
C3 H3A 0.9900 . ?
C3 H3B 0.9900 . ?
C4 H4A 0.9900 . ?
C4 H4B 0.9900 . ?
C5 C6 1.500(5) . ?
C5 H5A 0.9900 . ?
C5 H5B 0.9900 . ?
C6 C7 1.382(5) . ?
C6 C11 1.403(5) . ?
C7 C8 1.395(6) . ?
C7 H7 0.9500 . ?
C8 C9 1.372(6) . ?
C8 H8 0.9500 . ?
C9 C10 1.385(6) . ?
C9 H9 0.9500 . ?
C10 C11 1.384(5) . ?
C10 H10 0.9500 . ?
C12 C13 1.491(6) . ?
C12 H12A 0.9900 . ?
C12 H12B 0.9900 . ?
C13 C14 1.395(6) . ?
C14 C15 1.366(6) . ?
C14 H14 0.9500 . ?
C15 C16 1.362(6) . ?
C15 H15 0.9500 . ?
C16 C17 1.385(5) . ?
C16 H16 0.9500 . ?
C17 C18 1.519(6) . ?
C18 H18A 0.9900 . ?
C18 H18B 0.9900 . ?
C19 C20 1.377(6) . ?
C19 C24 1.416(5) . ?
C20 C21 1.406(6) . ?
C20 H20 0.9500 . ?
C21 C22 1.377(6) . ?
C21 H21 0.9500 . ?
C22 C23 1.392(6) . ?
C22 H22 0.9500 . ?
C23 C24 1.385(5) . ?
C23 H23 0.9500 . ?
C24 C25 1.490(5) . ?
C25 H25A 0.9900 . ?
C25 H25B 0.9900 . ?
Ag3 N9 2.237(3) . ?
Ag3 N7 2.340(4) . ?
Ag3 N6 2.364(3) . ?
Ag3 O6 2.690(3) . ?
Ag3 O8 2.703(4) . ?
Ag4 N8 2.188(3) . ?
Ag4 N8 2.188(3) 2_666 ?
O6 C44 1.379(6) . ?
O6 C43 1.421(5) . ?
O7 C36 1.382(5) . ?
O7 C37 1.430(6) . ?
O8 N10 1.243(5) . ?
O9 N10 1.228(5) . ?
O10 N10 1.221(5) . ?
N6 C26 1.469(5) . ?
N6 C50 1.489(5) . ?
N6 H6 0.9300 . ?
N7 C28 1.469(6) . ?
N7 C27 1.483(5) . ?
N7 H7A 0.9300 . ?
N8 C29 1.476(5) . ?
N8 C30 1.494(5) . ?
N8 H8A 0.9300 . ?
N9 C38 1.343(5) . ?
N9 C42 1.350(6) . ?
C26 C27 1.511(6) . ?
C26 H26A 0.9900 . ?
C26 H26B 0.9900 . ?
C27 H27A 0.9900 . ?
C27 H27B 0.9900 . ?
C28 C29 1.510(6) . ?
C28 H28A 0.9900 . ?
C28 H28B 0.9900 . ?
C29 H29A 0.9900 . ?
C29 H29B 0.9900 . ?
C30 C31 1.500(6) . ?
C30 H30A 0.9900 . ?
C30 H30B 0.9900 . ?
C31 C32 1.374(6) . ?
C31 C36 1.389(6) . ?
C32 C33 1.381(7) . ?
C32 H32 0.9500 . ?
C33 C34 1.371(8) . ?
C33 H33 0.9500 . ?
C34 C35 1.392(7) . ?
C34 H34 0.9500 . ?
C35 C36 1.397(6) . ?
C35 H35 0.9500 . ?
C37 C38 1.505(7) . ?
C37 H37A 0.9900 . ?
C37 H37B 0.9900 . ?
C38 C39 1.386(7) . ?
C39 C40 1.361(9) . ?
C39 H39 0.9500 . ?
C40 C41 1.361(8) . ?
C40 H40 0.9500 . ?
C41 C42 1.376(6) . ?
C41 H41 0.9500 . ?
C42 C43 1.490(6) . ?
C43 H43A 0.9900 . ?
C43 H43B 0.9900 . ?
C44 C45 1.400(6) . ?
C44 C49 1.408(6) . ?
C45 C46 1.375(7) . ?
C45 H45 0.9500 . ?
C46 C47 1.367(7) . ?
C46 H46 0.9500 . ?
C47 C48 1.379(7) . ?
C47 H47 0.9500 . ?
C48 C49 1.393(7) . ?
C48 H48 0.9500 . ?
C49 C50 1.507(6) . ?
C50 H50A 0.9900 . ?
C50 H50B 0.9900 . ?
N11 N12 1.063(8) . ?
N11 O14A 1.070(9) . ?
N11 O12 1.2169 . ?
N11 O11 1.2249 . ?
N11 O13 1.2284 . ?
N11 O15A 1.276(9) . ?
N11 O14B 1.282(8) . ?
N11 O15B 1.358(10) . ?
O11 O15B 0.62(2) . ?
O11 N12 1.072(9) . ?
O12 O14B 0.703(13) . ?
O12 N12 1.223(9) . ?
O13 H21B 0.8222 . ?
N12 O14B 1.0828 . ?
N12 O15A 1.2169 . ?
N12 O14A 1.2249 . ?
N12 O16 1.2284 . ?
N12 O15B 1.2299 . ?
O14A O14B 1.0459 . ?
O14B O16 1.6909 . ?
O15A O15B 0.8391 . ?
O16 O17 1.366(9) . ?
N13 O18 1.2168 . ?
N13 O17 1.2249 . ?
N13 O19 1.2283 . ?
N13 O18 1.506(15) 2_765 ?
O18 O19 0.822(15) 2_765 ?
O18 N13 1.506(16) 2_765 ?
O19 O18 0.82(2) 2_765 ?
O20 H20A 0.9800 . ?
O20 H20B 0.9800 . ?
O20 H21A 0.7962 . ?
O21 H20A 1.4632 . ?
O21 H21A 0.9800 . ?
O21 H21B 0.9800 . ?

loop_
_geom_hbond_atom_site_label_D
_geom_hbond_atom_site_label_H
_geom_hbond_atom_site_label_A
_geom_hbond_distance_DH
_geom_hbond_distance_HA
_geom_hbond_distance_DA
_geom_hbond_angle_DHA
_geom_hbond_site_symmetry_A
N1 H1 O4 0.93 2.21 2.917(5) 132.0 .
N2 H2 O20 0.93 2.03 2.955(9) 175.8 .
N2 H2 O21 0.93 2.20 3.102(7) 162.0 .
N3 H3 O2 0.93 2.43 3.029(4) 121.8 .
N3 H3 O3 0.93 2.49 3.188(4) 132.2 .
N6 H6 O9 0.93 2.18 2.960(5) 140.4 .
N8 H8A O7 0.93 2.43 3.009(4) 120.2 .
N8 H8A O8 0.93 2.63 3.283(5) 128.2 .
O20 H20B O10 0.98 1.82 2.664(10) 142.4 2_666
O20 H20B O9 0.98 2.52 3.429(10) 154.9 2_666
O20 H20B N10 0.98 2.54 3.480(10) 161.2 2_666
O20 H21A O12 0.80 2.66 3.355(12) 146.4 .
O13 H21B O20 0.82 1.79 2.605(12) 173.3 .

loop_
_geom_torsion_atom_site_label_1
_geom_torsion_atom_site_label_2
_geom_torsion_atom_site_label_3
_geom_torsion_atom_site_label_4
_geom_torsion
_geom_torsion_site_symmetry_1
_geom_torsion_site_symmetry_2
_geom_torsion_site_symmetry_3
_geom_torsion_site_symmetry_4
_geom_torsion_publ_flag
N4 Ag1 O1 C19 89.0(2) . . . . ?
N2 Ag1 O1 C19 -140.7(2) . . . . ?
N1 Ag1 O1 C19 -65.5(2) . . . . ?
O3 Ag1 O1 C19 -4.9(3) . . . . ?
N4 Ag1 O1 C18 -33.9(2) . . . . ?
N2 Ag1 O1 C18 96.4(2) . . . . ?
N1 Ag1 O1 C18 171.7(2) . . . . ?
O3 Ag1 O1 C18 -127.8(3) . . . . ?
N4 Ag1 O3 N5 -146.7(3) . . . . ?
N2 Ag1 O3 N5 69.7(4) . . . . ?
N1 Ag1 O3 N5 -8.5(4) . . . . ?
O1 Ag1 O3 N5 -64.7(4) . . . . ?
N4 Ag1 N1 C1 -150.4(2) . . . . ?
N2 Ag1 N1 C1 -12.8(2) . . . . ?
O3 Ag1 N1 C1 92.8(2) . . . . ?
O1 Ag1 N1 C1 -115.4(2) . . . . ?
N4 Ag1 N1 C25 -24.7(3) . . . . ?
N2 Ag1 N1 C25 112.9(3) . . . . ?
O3 Ag1 N1 C25 -141.5(3) . . . . ?
O1 Ag1 N1 C25 10.3(2) . . . . ?
N4 Ag1 N2 C3 -110.7(3) . . . . ?
N1 Ag1 N2 C3 108.2(3) . . . . ?
O3 Ag1 N2 C3 21.6(3) . . . . ?
O1 Ag1 N2 C3 178.5(3) . . . . ?
N4 Ag1 N2 C2 122.4(2) . . . . ?
N1 Ag1 N2 C2 -18.7(2) . . . . ?
O3 Ag1 N2 C2 -105.3(2) . . . . ?
O1 Ag1 N2 C2 51.6(2) . . . . ?
N3 Ag2 N3 C4 -93(100) 2_656 . . . ?
N3 Ag2 N3 C5 33(100) 2_656 . . . ?
N2 Ag1 N4 C17 -64.3(3) . . . . ?
N1 Ag1 N4 C17 55.1(3) . . . . ?
O3 Ag1 N4 C17 164.6(3) . . . . ?
O1 Ag1 N4 C17 19.5(2) . . . . ?
N2 Ag1 N4 C13 112.4(3) . . . . ?
N1 Ag1 N4 C13 -128.1(3) . . . . ?
O3 Ag1 N4 C13 -18.6(3) . . . . ?
O1 Ag1 N4 C13 -163.7(3) . . . . ?
Ag1 O3 N5 O4 -1.8(6) . . . . ?
Ag1 O3 N5 O5 176.3(3) . . . . ?
C25 N1 C1 C2 -88.6(4) . . . . ?
Ag1 N1 C1 C2 43.2(3) . . . . ?
C3 N2 C2 C1 -84.3(4) . . . . ?
Ag1 N2 C2 C1 49.8(3) . . . . ?
N1 C1 C2 N2 -68.7(4) . . . . ?
C2 N2 C3 C4 -174.6(3) . . . . ?
Ag1 N2 C3 C4 62.2(4) . . . . ?
C5 N3 C4 C3 168.8(3) . . . . ?
Ag2 N3 C4 C3 -62.2(4) . . . . ?
N2 C3 C4 N3 -81.6(4) . . . . ?
C4 N3 C5 C6 -179.3(3) . . . . ?
Ag2 N3 C5 C6 50.8(4) . . . . ?
N3 C5 C6 C7 -111.3(4) . . . . ?
N3 C5 C6 C11 68.2(5) . . . . ?
C11 C6 C7 C8 -1.6(6) . . . . ?
C5 C6 C7 C8 177.9(4) . . . . ?
C6 C7 C8 C9 -0.6(6) . . . . ?
C7 C8 C9 C10 1.7(7) . . . . ?
C8 C9 C10 C11 -0.6(7) . . . . ?
C9 C10 C11 O2 176.4(4) . . . . ?
C9 C10 C11 C6 -1.7(6) . . . . ?
C12 O2 C11 C10 11.9(5) . . . . ?
C12 O2 C11 C6 -170.0(3) . . . . ?
C7 C6 C11 C10 2.7(6) . . . . ?
C5 C6 C11 C10 -176.8(4) . . . . ?
C7 C6 C11 O2 -175.5(3) . . . . ?
C5 C6 C11 O2 5.0(5) . . . . ?
C11 O2 C12 C13 -158.8(3) . . . . ?
C17 N4 C13 C14 0.8(5) . . . . ?
Ag1 N4 C13 C14 -176.0(3) . . . . ?
C17 N4 C13 C12 -177.0(3) . . . . ?
Ag1 N4 C13 C12 6.2(5) . . . . ?
O2 C12 C13 N4 -74.6(4) . . . . ?
O2 C12 C13 C14 107.6(4) . . . . ?
N4 C13 C14 C15 -1.4(6) . . . . ?
C12 C13 C14 C15 176.3(4) . . . . ?
C13 C14 C15 C16 0.9(6) . . . . ?
C14 C15 C16 C17 0.2(6) . . . . ?
C13 N4 C17 C16 0.4(5) . . . . ?
Ag1 N4 C17 C16 177.3(3) . . . . ?
C13 N4 C17 C18 -178.6(3) . . . . ?
Ag1 N4 C17 C18 -1.6(4) . . . . ?
C15 C16 C17 N4 -0.9(6) . . . . ?
C15 C16 C17 C18 178.1(4) . . . . ?
C19 O1 C18 C17 -67.3(4) . . . . ?
Ag1 O1 C18 C17 45.5(4) . . . . ?
N4 C17 C18 O1 -37.5(5) . . . . ?
C16 C17 C18 O1 143.6(4) . . . . ?
C18 O1 C19 C20 -6.3(5) . . . . ?
Ag1 O1 C19 C20 -114.6(4) . . . . ?
C18 O1 C19 C24 175.7(3) . . . . ?
Ag1 O1 C19 C24 67.3(3) . . . . ?
O1 C19 C20 C21 -178.2(4) . . . . ?
C24 C19 C20 C21 -0.2(6) . . . . ?
C19 C20 C21 C22 -0.6(6) . . . . ?
C20 C21 C22 C23 0.8(7) . . . . ?
C21 C22 C23 C24 -0.3(6) . . . . ?
C22 C23 C24 C19 -0.4(6) . . . . ?
C22 C23 C24 C25 175.9(4) . . . . ?
O1 C19 C24 C23 178.8(3) . . . . ?
C20 C19 C24 C23 0.7(6) . . . . ?
O1 C19 C24 C25 2.5(5) . . . . ?
C20 C19 C24 C25 -175.7(4) . . . . ?
C1 N1 C25 C24 166.0(3) . . . . ?
Ag1 N1 C25 C24 44.2(4) . . . . ?
C23 C24 C25 N1 111.6(4) . . . . ?
C19 C24 C25 N1 -72.1(5) . . . . ?
N9 Ag3 O6 C44 -90.3(3) . . . . ?
N7 Ag3 O6 C44 138.0(2) . . . . ?
N6 Ag3 O6 C44 60.9(2) . . . . ?
O8 Ag3 O6 C44 16.2(4) . . . . ?
N9 Ag3 O6 C43 33.6(3) . . . . ?
N7 Ag3 O6 C43 -98.0(3) . . . . ?
N6 Ag3 O6 C43 -175.1(3) . . . . ?
O8 Ag3 O6 C43 140.2(3) . . . . ?
N9 Ag3 O8 N10 128.1(4) . . . . ?
N7 Ag3 O8 N10 -89.1(4) . . . . ?
N6 Ag3 O8 N10 -9.0(4) . . . . ?
O6 Ag3 O8 N10 33.8(6) . . . . ?
N9 Ag3 N6 C26 158.4(2) . . . . ?
N7 Ag3 N6 C26 15.5(2) . . . . ?
O6 Ag3 N6 C26 119.2(3) . . . . ?
O8 Ag3 N6 C26 -80.9(3) . . . . ?
N9 Ag3 N6 C50 35.3(4) . . . . ?
N7 Ag3 N6 C50 -107.5(3) . . . . ?
O6 Ag3 N6 C50 -3.8(3) . . . . ?
O8 Ag3 N6 C50 156.0(3) . . . . ?
N9 Ag3 N7 C28 103.7(3) . . . . ?
N6 Ag3 N7 C28 -112.3(3) . . . . ?
O6 Ag3 N7 C28 176.1(3) . . . . ?
O8 Ag3 N7 C28 -28.5(3) . . . . ?
N9 Ag3 N7 C27 -128.8(3) . . . . ?
N6 Ag3 N7 C27 15.2(2) . . . . ?
O6 Ag3 N7 C27 -56.4(3) . . . . ?
O8 Ag3 N7 C27 99.0(3) . . . . ?
N8 Ag4 N8 C29 -65(100) 2_666 . . . ?
N8 Ag4 N8 C30 168(100) 2_666 . . . ?
N7 Ag3 N9 C38 -107.0(3) . . . . ?
N6 Ag3 N9 C38 127.0(3) . . . . ?
O6 Ag3 N9 C38 167.2(4) . . . . ?
O8 Ag3 N9 C38 18.3(4) . . . . ?
N7 Ag3 N9 C42 66.6(4) . . . . ?
N6 Ag3 N9 C42 -59.4(4) . . . . ?
O6 Ag3 N9 C42 -19.3(3) . . . . ?
O8 Ag3 N9 C42 -168.1(3) . . . . ?
Ag3 O8 N10 O10 174.1(4) . . . . ?
Ag3 O8 N10 O9 -9.4(7) . . . . ?
C50 N6 C26 C27 84.3(4) . . . . ?
Ag3 N6 C26 C27 -45.8(4) . . . . ?
C28 N7 C27 C26 91.2(5) . . . . ?
Ag3 N7 C27 C26 -45.8(4) . . . . ?
N6 C26 C27 N7 68.9(5) . . . . ?
C27 N7 C28 C29 173.9(3) . . . . ?
Ag3 N7 C28 C29 -62.5(5) . . . . ?
C30 N8 C29 C28 -167.4(4) . . . . ?
Ag4 N8 C29 C28 63.7(4) . . . . ?
N7 C28 C29 N8 80.6(5) . . . . ?
C29 N8 C30 C31 -176.9(4) . . . . ?
Ag4 N8 C30 C31 -49.1(4) . . . . ?
N8 C30 C31 C32 111.3(5) . . . . ?
N8 C30 C31 C36 -68.9(5) . . . . ?
C36 C31 C32 C33 2.5(6) . . . . ?
C30 C31 C32 C33 -177.7(4) . . . . ?
C31 C32 C33 C34 0.2(7) . . . . ?
C32 C33 C34 C35 -1.5(7) . . . . ?
C33 C34 C35 C36 0.0(7) . . . . ?
C37 O7 C36 C31 165.7(4) . . . . ?
C37 O7 C36 C35 -16.7(6) . . . . ?
C32 C31 C36 O7 173.8(4) . . . . ?
C30 C31 C36 O7 -6.0(5) . . . . ?
C32 C31 C36 C35 -3.9(6) . . . . ?
C30 C31 C36 C35 176.3(4) . . . . ?
C34 C35 C36 O7 -174.8(4) . . . . ?
C34 C35 C36 C31 2.7(6) . . . . ?
C36 O7 C37 C38 156.7(3) . . . . ?
C42 N9 C38 C39 -1.6(7) . . . . ?
Ag3 N9 C38 C39 172.0(4) . . . . ?
C42 N9 C38 C37 179.9(4) . . . . ?
Ag3 N9 C38 C37 -6.5(5) . . . . ?
O7 C37 C38 N9 82.6(5) . . . . ?
O7 C37 C38 C39 -95.9(5) . . . . ?
N9 C38 C39 C40 1.8(8) . . . . ?
C37 C38 C39 C40 -179.7(5) . . . . ?
C38 C39 C40 C41 -0.5(10) . . . . ?
C39 C40 C41 C42 -0.9(9) . . . . ?
C38 N9 C42 C41 0.2(7) . . . . ?
Ag3 N9 C42 C41 -173.7(4) . . . . ?
C38 N9 C42 C43 175.0(4) . . . . ?
Ag3 N9 C42 C43 1.2(6) . . . . ?
C40 C41 C42 N9 1.1(8) . . . . ?
C40 C41 C42 C43 -173.7(5) . . . . ?
C44 O6 C43 C42 71.8(5) . . . . ?
Ag3 O6 C43 C42 -45.8(4) . . . . ?
N9 C42 C43 O6 37.8(6) . . . . ?
C41 C42 C43 O6 -147.3(4) . . . . ?
C43 O6 C44 C45 7.6(6) . . . . ?
Ag3 O6 C44 C45 118.6(4) . . . . ?
C43 O6 C44 C49 -175.5(4) . . . . ?
Ag3 O6 C44 C49 -64.6(4) . . . . ?
O6 C44 C45 C46 175.8(4) . . . . ?
C49 C44 C45 C46 -0.9(7) . . . . ?
C44 C45 C46 C47 1.1(7) . . . . ?
C45 C46 C47 C48 -0.1(8) . . . . ?
C46 C47 C48 C49 -1.2(7) . . . . ?
C47 C48 C49 C44 1.4(7) . . . . ?
C47 C48 C49 C50 -173.6(4) . . . . ?
O6 C44 C49 C48 -177.4(4) . . . . ?
C45 C44 C49 C48 -0.4(6) . . . . ?
O6 C44 C49 C50 -2.2(6) . . . . ?
C45 C44 C49 C50 174.8(4) . . . . ?
C26 N6 C50 C49 -169.0(4) . . . . ?
Ag3 N6 C50 C49 -50.4(5) . . . . ?
C48 C49 C50 N6 -113.0(5) . . . . ?
C44 C49 C50 N6 72.0(5) . . . . ?
N12 N11 O11 O15B -90.0(13) . . . . ?
O14A N11 O11 O15B -52.2(10) . . . . ?
O12 N11 O11 O15B -74.2(11) . . . . ?
O13 N11 O11 O15B 93.7(11) . . . . ?
O15A N11 O11 O15B 147(4) . . . . ?
O14B N11 O11 O15B -107.3(11) . . . . ?
O14A N11 O11 N12 37.8(9) . . . . ?
O12 N11 O11 N12 15.8(8) . . . . ?
O13 N11 O11 N12 -176.3(8) . . . . ?
O15A N11 O11 N12 -123(4) . . . . ?
O14B N11 O11 N12 -17.4(8) . . . . ?
O15B N11 O11 N12 90.0(13) . . . . ?
N12 N11 O12 O14B -62.5(7) . . . . ?
O14A N11 O12 O14B -165(3) . . . . ?
O11 N11 O12 O14B -76.8(9) . . . . ?
O13 N11 O12 O14B 115.4(9) . . . . ?
O15A N11 O12 O14B -67.7(13) . . . . ?
O15B N11 O12 O14B -104.3(11) . . . . ?
O14A N11 O12 N12 -102.3(19) . . . . ?
O11 N11 O12 N12 -14.4(7) . . . . ?
O13 N11 O12 N12 177.9(7) . . . . ?
O15A N11 O12 N12 -5.2(8) . . . . ?
O14B N11 O12 N12 62.5(8) . . . . ?
O15B N11 O12 N12 -41.8(5) . . . . ?
O14A N11 N12 O11 -144.0(9) . . . . ?
O12 N11 N12 O11 -164.6(7) . . . . ?
O13 N11 N12 O11 33(7) . . . . ?
O15A N11 N12 O11 10.7(11) . . . . ?
O14B N11 N12 O11 159.3(10) . . . . ?
O15B N11 N12 O11 -31.9(11) . . . . ?
O14A N11 N12 O14B 56.7(3) . . . . ?
O12 N11 N12 O14B 36.1(7) . . . . ?
O11 N11 N12 O14B -159.3(10) . . . . ?
O13 N11 N12 O14B -126(6) . . . . ?
O15A N11 N12 O14B -148.7(4) . . . . ?
O15B N11 N12 O14B 168.8(3) . . . . ?
O14A N11 N12 O15A -154.7(6) . . . . ?
O12 N11 N12 O15A -175.2(7) . . . . ?
O11 N11 N12 O15A -10.7(11) . . . . ?
O13 N11 N12 O15A 23(6) . . . . ?
O14B N11 N12 O15A 148.7(4) . . . . ?
O15B N11 N12 O15A -42.55(15) . . . . ?
O14A N11 N12 O12 20.6(8) . . . . ?
O11 N11 N12 O12 164.6(7) . . . . ?
O13 N11 N12 O12 -162(6) . . . . ?
O15A N11 N12 O12 175.2(7) . . . . ?
O14B N11 N12 O12 -36.1(7) . . . . ?
O15B N11 N12 O12 132.7(7) . . . . ?
O12 N11 N12 O14A -20.6(8) . . . . ?
O11 N11 N12 O14A 144.0(9) . . . . ?
O13 N11 N12 O14A 177(100) . . . . ?
O15A N11 N12 O14A 154.7(6) . . . . ?
O14B N11 N12 O14A -56.7(3) . . . . ?
O15B N11 N12 O14A 112.1(5) . . . . ?
O14A N11 N12 O16 72(2) . . . . ?
O12 N11 N12 O16 51(2) . . . . ?
O11 N11 N12 O16 -144(3) . . . . ?
O13 N11 N12 O16 -111(6) . . . . ?
O15A N11 N12 O16 -133(2) . . . . ?
O14B N11 N12 O16 15(2) . . . . ?
O15B N11 N12 O16 -176(2) . . . . ?
O14A N11 N12 O15B -112.1(5) . . . . ?
O12 N11 N12 O15B -132.7(7) . . . . ?
O11 N11 N12 O15B 31.9(11) . . . . ?
O13 N11 N12 O15B 65(6) . . . . ?
O15A N11 N12 O15B 42.55(15) . . . . ?
O14B N11 N12 O15B -168.8(3) . . . . ?
O15B O11 N12 N11 88.8(11) . . . . ?
O15B O11 N12 O14B 119.3(13) . . . . ?
N11 O11 N12 O14B 30.5(11) . . . . ?
O15B O11 N12 O15A 164(4) . . . . ?
N11 O11 N12 O15A 75(3) . . . . ?
O15B O11 N12 O12 70.2(16) . . . . ?
N11 O11 N12 O12 -18.6(9) . . . . ?
O15B O11 N12 O14A 56.5(13) . . . . ?
N11 O11 N12 O14A -32.3(7) . . . . ?
O15B O11 N12 O16 -100.1(10) . . . . ?
N11 O11 N12 O16 171.0(7) . . . . ?
N11 O11 N12 O15B -88.8(11) . . . . ?
O14B O12 N12 N11 98.5(9) . . . . ?
O14B O12 N12 O11 118.0(14) . . . . ?
N11 O12 N12 O11 19.5(9) . . . . ?
N11 O12 N12 O14B -98.5(9) . . . . ?
O14B O12 N12 O15A 104.4(7) . . . . ?
N11 O12 N12 O15A 5.9(9) . . . . ?
O14B O12 N12 O14A 158(2) . . . . ?
N11 O12 N12 O14A 59.0(16) . . . . ?
O14B O12 N12 O16 -70.7(8) . . . . ?
N11 O12 N12 O16 -169.2(6) . . . . ?
O14B O12 N12 O15B 149.9(5) . . . . ?
N11 O12 N12 O15B 51.4(7) . . . . ?
N12 N11 O14A O14B -59.3(3) . . . . ?
O12 N11 O14A O14B 10.3(17) . . . . ?
O11 N11 O14A O14B -91.7(7) . . . . ?
O13 N11 O14A O14B 121.0(5) . . . . ?
O15A N11 O14A O14B -87.2(9) . . . . ?
O15B N11 O14A O14B -113.0(5) . . . . ?
O12 N11 O14A N12 69.7(17) . . . . ?
O11 N11 O14A N12 -32.4(7) . . . . ?
O13 N11 O14A N12 -179.7(7) . . . . ?
O15A N11 O14A N12 -27.9(5) . . . . ?
O14B N11 O14A N12 59.3(3) . . . . ?
O15B N11 O14A N12 -53.7(3) . . . . ?
N11 N12 O14A O14B 94.7(7) . . . . ?
O11 N12 O14A O14B 132.4(11) . . . . ?
O15A N12 O14A O14B 121.3 . . . . ?
O12 N12 O14A O14B -15.8(17) . . . . ?
O16 N12 O14A O14B -70.8 . . . . ?
O15B N12 O14A O14B 157.4 . . . . ?
O11 N12 O14A N11 37.7(8) . . . . ?
O14B N12 O14A N11 -94.7(7) . . . . ?
O15A N12 O14A N11 26.7(7) . . . . ?
O12 N12 O14A N11 -110.4(19) . . . . ?
O16 N12 O14A N11 -165.5(7) . . . . ?
O15B N12 O14A N11 62.7(7) . . . . ?
N11 O12 O14B O14A 19(3) . . . . ?
N12 O12 O14B O14A -33(3) . . . . ?
N11 O12 O14B N12 52.2(4) . . . . ?
N12 O12 O14B N11 -52.2(4) . . . . ?
N11 O12 O14B O16 94.5(5) . . . . ?
N12 O12 O14B O16 42.3(2) . . . . ?
N11 O14A O14B O12 -158(4) . . . . ?
N12 O14A O14B O12 145(4) . . . . ?
N11 O14A O14B N12 57.5(5) . . . . ?
N12 O14A O14B N11 -57.5(5) . . . . ?
N11 O14A O14B O16 94.6(5) . . . . ?
N12 O14A O14B O16 37.1 . . . . ?
N11 N12 O14B O12 -67.9(8) . . . . ?
O11 N12 O14B O12 -97.8(17) . . . . ?
O15A N12 O14B O12 -107.1(8) . . . . ?
O14A N12 O14B O12 -9.2(8) . . . . ?
O16 N12 O14B O12 115.6(8) . . . . ?
O15B N12 O14B O12 -49.6(8) . . . . ?
N11 N12 O14B O14A -58.7(5) . . . . ?
O11 N12 O14B O14A -88.5(14) . . . . ?
O15A N12 O14B O14A -97.9 . . . . ?
O12 N12 O14B O14A 9.2(8) . . . . ?
O16 N12 O14B O14A 124.8 . . . . ?
O15B N12 O14B O14A -40.4 . . . . ?
O11 N12 O14B N11 -29.8(11) . . . . ?
O15A N12 O14B N11 -39.2(5) . . . . ?
O12 N12 O14B N11 67.9(8) . . . . ?
O14A N12 O14B N11 58.7(5) . . . . ?
O16 N12 O14B N11 -176.5(5) . . . . ?
O15B N12 O14B N11 18.3(5) . . . . ?
N11 N12 O14B O16 176.5(5) . . . . ?
O11 N12 O14B O16 146.7(14) . . . . ?
O15A N12 O14B O16 137.3 . . . . ?
O12 N12 O14B O16 -115.6(8) . . . . ?
O14A N12 O14B O16 -124.8 . . . . ?
O15B N12 O14B O16 -165.2 . . . . ?
N12 N11 O14B O12 98.5(10) . . . . ?
O14A N11 O14B O12 6.5(11) . . . . ?
O11 N11 O14B O12 116.2(7) . . . . ?
O13 N11 O14B O12 -87.5(10) . . . . ?
O15A N11 O14B O12 127.6(10) . . . . ?
O15B N11 O14B O12 88.0(11) . . . . ?
N12 N11 O14B O14A 92.0(5) . . . . ?
O12 N11 O14B O14A -6.5(11) . . . . ?
O11 N11 O14B O14A 109.7(8) . . . . ?
O13 N11 O14B O14A -94.0(6) . . . . ?
O15A N11 O14B O14A 121.1(8) . . . . ?
O15B N11 O14B O14A 81.6(7) . . . . ?
O14A N11 O14B N12 -92.0(5) . . . . ?
O12 N11 O14B N12 -98.5(10) . . . . ?
O11 N11 O14B N12 17.7(8) . . . . ?
O13 N11 O14B N12 174.0(8) . . . . ?
O15A N11 O14B N12 29.1(4) . . . . ?
O15B N11 O14B N12 -10.5(3) . . . . ?
N12 N11 O14B O16 -2.5(4) . . . . ?
O14A N11 O14B O16 -94.6(3) . . . . ?
O12 N11 O14B O16 -101.1(10) . . . . ?
O11 N11 O14B O16 15.1(8) . . . . ?
O13 N11 O14B O16 171.4(6) . . . . ?
O15A N11 O14B O16 26.6(7) . . . . ?
O15B N11 O14B O16 -13.0(7) . . . . ?
N11 N12 O15A O15B 88.6(6) . . . . ?
O11 N12 O15A O15B -13(3) . . . . ?
O14B N12 O15A O15B 129.5 . . . . ?
O12 N12 O15A O15B 82.9(9) . . . . ?
O14A N12 O15A O15B 65.1 . . . . ?
O16 N12 O15A O15B -102.6 . . . . ?
O11 N12 O15A N11 -101(3) . . . . ?
O14B N12 O15A N11 40.9(6) . . . . ?
O12 N12 O15A N11 -5.7(9) . . . . ?
O14A N12 O15A N11 -23.5(6) . . . . ?
O16 N12 O15A N11 168.8(6) . . . . ?
O15B N12 O15A N11 -88.6(6) . . . . ?
N12 N11 O15A O15B -75.8(4) . . . . ?
O14A N11 O15A O15B -45.9(9) . . . . ?
O12 N11 O15A O15B -70.5(10) . . . . ?
O11 N11 O15A O15B -24(3) . . . . ?
O13 N11 O15A O15B 106.6(5) . . . . ?
O14B N11 O15A O15B -102.3(6) . . . . ?
O14A N11 O15A N12 29.9(6) . . . . ?
O12 N11 O15A N12 5.3(8) . . . . ?
O11 N11 O15A N12 52(4) . . . . ?
O13 N11 O15A N12 -177.6(7) . . . . ?
O14B N11 O15A N12 -26.5(3) . . . . ?
O15B N11 O15A N12 75.8(4) . . . . ?
N12 O11 O15B O15A -154(6) . . . . ?
N11 O11 O15B O15A -99(6) . . . . ?
N11 O11 O15B N12 54.6(4) . . . . ?
N12 O11 O15B N11 -54.6(4) . . . . ?
N12 O15A O15B O11 24(5) . . . . ?
N11 O15A O15B O11 77(5) . . . . ?
N11 O15A O15B N12 52.3(4) . . . . ?
N12 O15A O15B N11 -52.3(4) . . . . ?
N11 N12 O15B O11 -80.6(12) . . . . ?
O14B N12 O15B O11 -99.0(11) . . . . ?
O15A N12 O15B O11 -4.4(11) . . . . ?
O12 N12 O15B O11 -128.1(13) . . . . ?
O14A N12 O15B O11 -130.7(11) . . . . ?
O16 N12 O15B O11 98.3(11) . . . . ?
N11 N12 O15B O15A -76.2(5) . . . . ?
O11 N12 O15B O15A 4.4(11) . . . . ?
O14B N12 O15B O15A -94.6 . . . . ?
O12 N12 O15B O15A -123.7(7) . . . . ?
O14A N12 O15B O15A -126.3 . . . . ?
O16 N12 O15B O15A 102.7 . . . . ?
O11 N12 O15B N11 80.6(12) . . . . ?
O14B N12 O15B N11 -18.4(5) . . . . ?
O15A N12 O15B N11 76.2(5) . . . . ?
O12 N12 O15B N11 -47.5(6) . . . . ?
O14A N12 O15B N11 -50.1(5) . . . . ?
O16 N12 O15B N11 178.9(5) . . . . ?
N12 N11 O15B O11 72.5(11) . . . . ?
O14A N11 O15B O11 134.1(9) . . . . ?
O12 N11 O15B O11 116.8(10) . . . . ?
O13 N11 O15B O11 -101.5(10) . . . . ?
O15A N11 O15B O11 -10.1(11) . . . . ?
O14B N11 O15B O11 82.4(11) . . . . ?
N12 N11 O15B O15A 82.6(4) . . . . ?
O14A N11 O15B O15A 144.2(6) . . . . ?
O12 N11 O15B O15A 126.9(6) . . . . ?
O11 N11 O15B O15A 10.1(11) . . . . ?
O13 N11 O15B O15A -91.4(5) . . . . ?
O14B N11 O15B O15A 92.5(6) . . . . ?
O14A N11 O15B N12 61.5(4) . . . . ?
O12 N11 O15B N12 44.2(5) . . . . ?
O11 N11 O15B N12 -72.5(11) . . . . ?
O13 N11 O15B N12 -174.1(6) . . . . ?
O15A N11 O15B N12 -82.6(4) . . . . ?
O14B N11 O15B N12 9.8(3) . . . . ?
N11 N12 O16 O17 86(2) . . . . ?
O11 N12 O16 O17 -53.9(16) . . . . ?
O14B N12 O16 O17 100.9(12) . . . . ?
O15A N12 O16 O17 -42.1(12) . . . . ?
O12 N12 O16 O17 133.6(13) . . . . ?
O14A N12 O16 O17 150.4(12) . . . . ?
O15B N12 O16 O17 -89.2(12) . . . . ?
N11 N12 O16 O14B -15(2) . . . . ?
O11 N12 O16 O14B -154.9(12) . . . . ?
O15A N12 O16 O14B -143.0 . . . . ?
O12 N12 O16 O14B 32.7(7) . . . . ?
O14A N12 O16 O14B 49.5 . . . . ?
O15B N12 O16 O14B 169.9 . . . . ?
O12 O14B O16 N12 -67.2(7) . . . . ?
O14A O14B O16 N12 -51.5 . . . . ?
N11 O14B O16 N12 2.8(4) . . . . ?
O12 O14B O16 O17 159.0(11) . . . . ?
O14A O14B O16 O17 174.7(9) . . . . ?
N12 O14B O16 O17 -133.8(9) . . . . ?
N11 O14B O16 O17 -131.1(9) . . . . ?
O18 N13 O17 O16 128.0(12) . . . . ?
O19 N13 O17 O16 -64.2(12) . . . . ?
O18 N13 O17 O16 -80(3) 2_765 . . . ?
N12 O16 O17 N13 -61.8(18) . . . . ?
O14B O16 O17 N13 3.8(17) . . . . ?
O17 N13 O18 O19 166(4) . . . 2_765 ?
O19 N13 O18 O19 -2(4) . . . 2_765 ?
O18 N13 O18 O19 -1(4) 2_765 . . 2_765 ?
O17 N13 O18 N13 167.1(10) . . . 2_765 ?
O19 N13 O18 N13 -0.6(10) . . . 2_765 ?
O18 N13 O18 N13 0.0(7) 2_765 . . 2_765 ?
O18 N13 O19 O18 1(3) . . . 2_765 ?
O17 N13 O19 O18 -166(3) . . . 2_765 ?
